data_4107049
loop_
_publ_author_name
'Thomas S. Teets'
'Daniel G. Nocera'

_publ_section_title
;
 Mechanistic Studies of O2 Reduction Effected by Group 9 Bimetallic
 Hydride Complexes
;
_journal_name_full 'Journal of the American Chemical Society'
_journal_page_first 17796
_journal_page_last 17806
_journal_paper_doi 10.1021/ja2069196
_journal_volume 133
_journal_year 2011
_chemical_formula_sum 'C28 H41 Cl3 F24 Ir2 N4 O10 P4'
_chemical_formula_weight 1664.28
_chemical_name_systematic
; 
 ? 
;
_space_group_IT_number 14
_symmetry_cell_setting monoclinic
_symmetry_space_group_name_Hall '-P 2yn'
_symmetry_space_group_name_H-M 'P 1 21/n 1'
_atom_sites_solution_hydrogens geom
_atom_sites_solution_primary direct
_atom_sites_solution_secondary difmap
_audit_creation_method SHELXL-97
_cell_angle_alpha 90.00
_cell_angle_beta 91.086(3)
_cell_angle_gamma 90.00
_cell_formula_units_Z 2
_cell_length_a 13.003(2)
_cell_length_b 10.798(2)
_cell_length_c 18.699(4)
_cell_measurement_reflns_used 4919
_cell_measurement_temperature 100(2)
_cell_measurement_theta_max 28.93
_cell_measurement_theta_min 2.45
_cell_volume 2625.0(8)
_computing_cell_refinement 'Bruker SAINT'
_computing_data_collection 'Bruker APEX2'
_computing_data_reduction 'Bruker SAINT'
_computing_molecular_graphics 'Bruker SHELXTL'
_computing_publication_material 'Bruker SHELXTL'
_computing_structure_refinement 'SHELXL-97 (Sheldrick, 2008)'
_computing_structure_solution 'SHELXS-97 (Sheldrick, 2008)'
_diffrn_ambient_temperature 100(2)
_diffrn_measured_fraction_theta_full 0.998
_diffrn_measured_fraction_theta_max 0.998
_diffrn_measurement_device_type 'Bruker APEX-II CCD'
_diffrn_measurement_method '\f and \w scans'
_diffrn_radiation_monochromator graphite
_diffrn_radiation_source 'fine-focus sealed tube'
_diffrn_radiation_type MoK\a
_diffrn_radiation_wavelength 0.71073
_diffrn_reflns_av_R_equivalents 0.0000
_diffrn_reflns_av_sigmaI/netI 0.1016
_diffrn_reflns_limit_h_max 15
_diffrn_reflns_limit_h_min -15
_diffrn_reflns_limit_k_max 12
_diffrn_reflns_limit_k_min 0
_diffrn_reflns_limit_l_max 22
_diffrn_reflns_limit_l_min 0
_diffrn_reflns_number 4479
_diffrn_reflns_theta_full 24.73
_diffrn_reflns_theta_max 24.73
_diffrn_reflns_theta_min 1.89
_exptl_absorpt_coefficient_mu 5.475
_exptl_absorpt_correction_T_max 0.7714
_exptl_absorpt_correction_T_min 0.2904
_exptl_absorpt_correction_type multi-scan
_exptl_absorpt_process_details sadabs
_exptl_crystal_colour yellow
_exptl_crystal_density_diffrn 2.106
_exptl_crystal_description plate
_exptl_crystal_F_000 1596
_exptl_crystal_size_max 0.30
_exptl_crystal_size_mid 0.15
_exptl_crystal_size_min 0.05
_refine_diff_density_max 2.092
_refine_diff_density_min -1.735
_refine_diff_density_rms 0.189
_refine_ls_extinction_method none
_refine_ls_goodness_of_fit_ref 1.079
_refine_ls_hydrogen_treatment mixed
_refine_ls_matrix_type full
_refine_ls_number_parameters 506
_refine_ls_number_reflns 4479
_refine_ls_number_restraints 987
_refine_ls_restrained_S_all 1.061
_refine_ls_R_factor_all 0.0645
_refine_ls_R_factor_gt 0.0493
_refine_ls_shift/su_max 0.002
_refine_ls_shift/su_mean 0.000
_refine_ls_structure_factor_coef Fsqd
_refine_ls_weighting_details 'calc w=1/[\s^2^(Fo^2^)+(0.0351P)^2^+0.2789P] where P=(Fo^2^+2Fc^2^)/3'
_refine_ls_weighting_scheme calc
_refine_ls_wR_factor_gt 0.1175
_refine_ls_wR_factor_ref 0.1216
_reflns_number_gt 3409
_reflns_number_total 4479
_reflns_threshold_expression >2sigma(I)
_cod_data_source_file ja2069196_si_002.cif
_cod_data_source_block 6
_cod_database_code 4107049

loop_
_symmetry_equiv_pos_as_xyz
'x, y, z'
'-x+1/2, y+1/2, -z+1/2'
'-x, -y, -z'
'x-1/2, -y-1/2, z-1/2'

loop_
_atom_site_label
_atom_site_type_symbol
_atom_site_fract_x
_atom_site_fract_y
_atom_site_fract_z
_atom_site_U_iso_or_equiv
_atom_site_adp_type
_atom_site_occupancy
_atom_site_symmetry_multiplicity
_atom_site_calc_flag
_atom_site_refinement_flags
_atom_site_disorder_assembly
_atom_site_disorder_group
Ir1 Ir 1.52586(3) 0.62070(3) 0.515257(19) 0.02477(15) Uani 1 1 d . . .
Cl2 Cl 1.57218(19) 0.83808(17) 0.54535(13) 0.0320(6) Uani 1 1 d . C .
P2 P 1.39537(19) 0.6909(2) 0.44388(13) 0.0279(6) Uani 1 1 d U . .
P1 P 1.6618(2) 0.5594(2) 0.58572(14) 0.0334(6) Uani 1 1 d DU A .
C100 C 1.6179(7) 0.6272(7) 0.4372(5) 0.025(2) Uani 1 1 d . C .
O4 O 1.4293(5) 0.7578(5) 0.3714(3) 0.0367(16) Uani 1 1 d . . .
O3 O 1.3216(5) 0.7963(6) 0.4718(4) 0.0434(16) Uani 1 1 d DU . .
N1 N 1.6875(6) 0.4116(7) 0.5893(4) 0.0361(16) Uani 1 1 d DU . .
N2 N 1.6776(7) 0.6432(7) 0.3931(4) 0.036(2) Uani 1 1 d . . .
C101 C 1.7574(10) 0.6301(10) 0.3389(7) 0.058(3) Uani 1 1 d U C .
C104 C 1.7019(11) 0.5859(12) 0.2711(7) 0.074(3) Uani 1 1 d U . .
H10A H 1.6726 0.5036 0.2793 0.110 Uiso 1 1 calc R C .
H10B H 1.7508 0.5815 0.2319 0.110 Uiso 1 1 calc R . .
H10C H 1.6466 0.6441 0.2585 0.110 Uiso 1 1 calc R . .
C103 C 1.8070(10) 0.7548(12) 0.3286(7) 0.074(3) Uani 1 1 d U . .
H10D H 1.7554 0.8138 0.3106 0.111 Uiso 1 1 calc R C .
H10E H 1.8624 0.7474 0.2940 0.111 Uiso 1 1 calc R . .
H10F H 1.8354 0.7842 0.3744 0.111 Uiso 1 1 calc R . .
C102 C 1.8335(11) 0.5358(13) 0.3670(7) 0.086(4) Uani 1 1 d U . .
H10G H 1.8633 0.5648 0.4125 0.128 Uiso 1 1 calc R C .
H10H H 1.8882 0.5245 0.3324 0.128 Uiso 1 1 calc R . .
H10I H 1.7982 0.4567 0.3745 0.128 Uiso 1 1 calc R . .
F43 F 1.5248(6) 1.0317(5) 0.2941(3) 0.065(2) Uani 1 1 d . C .
F42 F 1.5386(6) 0.8443(6) 0.2598(4) 0.074(2) Uani 1 1 d . C .
F41 F 1.3928(6) 0.9235(8) 0.2648(5) 0.102(3) Uani 1 1 d . C .
C41 C 1.4748(10) 0.8779(8) 0.3724(5) 0.050(3) Uani 1 1 d . C .
H41A H 1.5446 0.8746 0.3943 0.060 Uiso 1 1 calc R . .
H41B H 1.4325 0.9360 0.4003 0.060 Uiso 1 1 calc R . .
C42 C 1.4798(9) 0.9185(9) 0.2973(7) 0.045(3) Uani 1 1 d . . .
C32 C 1.2187(10) 0.9079(10) 0.5479(8) 0.060(4) Uani 1 1 d D . .
C1 C 1.7810(9) 0.3679(10) 0.6302(7) 0.064(4) Uani 1 1 d U C .
H1A H 1.8428 0.4025 0.6087 0.097 Uiso 1 1 calc R . .
H1B H 1.7842 0.2773 0.6288 0.097 Uiso 1 1 calc R . .
H1C H 1.7771 0.3955 0.6801 0.097 Uiso 1 1 calc R . .
O1 O 1.6475(13) 0.5840(14) 0.6712(6) 0.043(2) Uani 0.468(7) 1 d PDU A 2
C11 C 1.5773(14) 0.538(2) 0.7173(8) 0.054(3) Uani 0.468(7) 1 d PDU A 2
H11A H 1.5447 0.4630 0.6967 0.065 Uiso 0.468(7) 1 calc PR A 2
H11B H 1.5228 0.6004 0.7254 0.065 Uiso 0.468(7) 1 calc PR A 2
C12 C 1.630(2) 0.507(3) 0.7857(11) 0.062(3) Uani 0.468(7) 1 d PDU A 2
F11 F 1.6644(15) 0.5862(18) 0.8226(10) 0.070(4) Uani 0.468(7) 1 d PDU A 2
F12 F 1.5436(13) 0.4576(17) 0.8290(7) 0.100(5) Uani 0.468(7) 1 d PDU A 2
F13 F 1.6874(14) 0.4052(14) 0.7801(9) 0.096(5) Uani 0.468(7) 1 d PDU A 2
O1A O 1.6897(12) 0.6158(13) 0.6615(7) 0.049(2) Uani 0.532(7) 1 d PDU A 1
C11A C 1.6286(13) 0.6798(13) 0.7081(8) 0.058(2) Uani 0.532(7) 1 d PDU A 1
H11C H 1.5667 0.7108 0.6821 0.070 Uiso 0.532(7) 1 calc PR A 1
H11D H 1.6669 0.7520 0.7274 0.070 Uiso 0.532(7) 1 calc PR A 1
C12A C 1.597(2) 0.598(2) 0.7685(11) 0.063(2) Uani 0.532(7) 1 d PDU A 1
F11A F 1.5632(11) 0.4877(11) 0.7331(8) 0.078(3) Uani 0.532(7) 1 d PDU A 1
F12A F 1.5399(11) 0.6315(14) 0.8095(6) 0.097(4) Uani 0.532(7) 1 d PDU A 1
F13A F 1.6885(12) 0.5599(15) 0.8032(8) 0.064(4) Uani 0.532(7) 1 d PDU A 1
C31 C 1.2540(11) 0.7831(11) 0.5279(8) 0.049(3) Uani 0.623(10) 1 d PDU B 1
H31A H 1.2892 0.7428 0.5691 0.059 Uiso 0.623(10) 1 calc PR B 1
H31B H 1.1947 0.7311 0.5129 0.059 Uiso 0.623(10) 1 calc PR B 1
F31 F 1.3018(10) 0.9731(12) 0.5749(7) 0.099(4) Uani 0.623(10) 1 d PDU B 1
F32 F 1.1568(9) 0.9056(11) 0.6013(6) 0.070(4) Uani 0.623(10) 1 d PDU B 1
F33 F 1.1799(17) 0.9705(19) 0.4950(11) 0.096(6) Uani 0.623(10) 1 d PDU B 1
C31A C 1.3247(12) 0.8749(19) 0.5308(11) 0.042(3) Uani 0.377(10) 1 d PDU B 2
H31C H 1.3646 0.9504 0.5197 0.050 Uiso 0.377(10) 1 calc PR B 2
H31D H 1.3583 0.8327 0.5720 0.050 Uiso 0.377(10) 1 calc PR B 2
F31A F 1.167(2) 0.952(3) 0.4915(17) 0.101(9) Uani 0.377(10) 1 d PDU B 2
F32A F 1.2208(17) 1.003(2) 0.5974(12) 0.104(6) Uani 0.377(10) 1 d PDU B 2
F33A F 1.1671(14) 0.814(2) 0.5729(13) 0.100(6) Uani 0.377(10) 1 d PDU B 2
O2 O 1.7702(10) 0.6195(12) 0.5754(8) 0.046(2) Uani 0.543(8) 1 d PDU A 1
C21 C 1.8024(10) 0.7318(14) 0.6063(9) 0.050(3) Uani 0.543(8) 1 d PDU A 1
H21A H 1.7976 0.7283 0.6590 0.060 Uiso 0.543(8) 1 calc PR A 1
H21B H 1.7594 0.8012 0.5883 0.060 Uiso 0.543(8) 1 calc PR A 1
C22 C 1.9095(12) 0.748(2) 0.5851(11) 0.056(2) Uani 0.543(8) 1 d PDU A 1
F22 F 1.9182(10) 0.7641(13) 0.5155(6) 0.071(3) Uani 0.543(8) 1 d PDU A 1
F21 F 1.9522(8) 0.8443(11) 0.6170(7) 0.073(3) Uani 0.543(8) 1 d PDU A 1
F23 F 1.9642(14) 0.6425(17) 0.5998(11) 0.070(4) Uani 0.543(8) 1 d PDU A 1
O2A O 1.7724(11) 0.5938(14) 0.5485(9) 0.041(2) Uani 0.457(8) 1 d PDU A 2
C21A C 1.8199(11) 0.7105(14) 0.5418(10) 0.050(2) Uani 0.457(8) 1 d PDU A 2
H21C H 1.7984 0.7646 0.5815 0.060 Uiso 0.457(8) 1 calc PR A 2
H21D H 1.7968 0.7494 0.4963 0.060 Uiso 0.457(8) 1 calc PR A 2
C22A C 1.935(2) 0.700(3) 0.5429(18) 0.056(3) Uani 0.457(8) 1 d PU A 2
F21A F 1.9684(10) 0.6329(13) 0.4920(8) 0.071(4) Uani 0.457(8) 1 d PDU A 2
F22A F 1.9734(10) 0.8178(13) 0.5323(9) 0.071(3) Uani 0.457(8) 1 d PDU A 2
F23A F 1.9713(16) 0.669(2) 0.6051(12) 0.070(4) Uani 0.457(8) 1 d PDU A 2
Cl1 Cl 1.4106(8) 0.6272(9) 0.6149(5) 0.0280(17) Uani 0.50 1 d PU C 1
O6 O 1.4196(11) 0.7098(11) 0.6485(7) 0.032(3) Uani 0.50 1 d PDU C 2
H1 H 1.394(14) 0.766(13) 0.623(9) 0.048 Uiso 0.50 1 d PD D 2
O5 O 1.423(2) 0.607(2) 0.5939(13) 0.026(5) Uani 0.50 1 d PU C 2

loop_
_atom_site_aniso_label
_atom_site_aniso_U_11
_atom_site_aniso_U_22
_atom_site_aniso_U_33
_atom_site_aniso_U_23
_atom_site_aniso_U_13
_atom_site_aniso_U_12
Ir1 0.0226(2) 0.0171(2) 0.0348(3) -0.00032(16) 0.00502(15) -0.00016(15)
Cl2 0.0378(14) 0.0102(10) 0.0482(15) -0.0050(10) 0.0034(11) 0.0002(9)
P2 0.0302(15) 0.0180(12) 0.0356(15) -0.0008(10) 0.0012(11) 0.0013(10)
P1 0.0297(14) 0.0222(12) 0.0480(15) -0.0028(11) -0.0070(12) 0.0007(10)
C100 0.034(6) 0.009(4) 0.034(6) 0.000(4) 0.000(4) 0.000(4)
O4 0.058(5) 0.014(3) 0.038(4) 0.003(3) 0.000(3) -0.006(3)
O3 0.046(4) 0.034(3) 0.051(4) -0.009(3) 0.002(3) 0.015(3)
N1 0.028(4) 0.0248(19) 0.055(5) -0.001(3) -0.010(3) 0.003(2)
N2 0.041(5) 0.024(4) 0.042(5) 0.006(4) 0.017(4) 0.004(4)
C101 0.053(7) 0.061(6) 0.060(6) 0.018(5) 0.036(5) 0.020(4)
C104 0.079(9) 0.079(8) 0.064(7) -0.001(6) 0.037(5) 0.017(6)
C103 0.057(8) 0.082(6) 0.085(9) 0.027(6) 0.033(7) -0.001(5)
C102 0.074(9) 0.097(8) 0.087(8) 0.031(7) 0.047(6) 0.051(7)
F43 0.098(6) 0.037(3) 0.061(4) 0.007(3) 0.025(4) -0.020(4)
F42 0.095(6) 0.051(4) 0.078(5) -0.003(4) 0.041(5) -0.007(4)
F41 0.063(6) 0.124(7) 0.118(7) 0.091(6) -0.028(5) -0.014(5)
C41 0.097(10) 0.019(5) 0.034(6) 0.006(4) 0.001(6) -0.014(5)
C42 0.042(7) 0.025(5) 0.070(8) 0.012(5) 0.009(6) 0.000(5)
C32 0.046(8) 0.049(7) 0.087(11) -0.009(7) 0.007(7) 0.010(6)
C1 0.049(7) 0.045(6) 0.098(9) 0.014(6) -0.033(6) 0.009(5)
O1 0.035(5) 0.043(5) 0.052(3) -0.014(3) -0.007(3) -0.004(4)
C11 0.046(6) 0.062(6) 0.054(3) -0.017(5) 0.005(3) -0.001(5)
C12 0.054(6) 0.079(6) 0.054(4) -0.009(5) 0.006(4) -0.006(5)
F11 0.064(9) 0.089(7) 0.058(8) -0.005(6) -0.007(7) -0.018(6)
F12 0.089(9) 0.144(13) 0.067(7) 0.003(8) 0.010(7) -0.053(8)
F13 0.112(11) 0.080(8) 0.095(11) 0.014(7) -0.006(8) 0.020(7)
O1A 0.045(6) 0.046(5) 0.056(3) -0.017(3) -0.015(3) 0.011(4)
C11A 0.051(6) 0.062(5) 0.060(4) -0.024(3) -0.014(4) 0.015(5)
C12A 0.052(5) 0.074(6) 0.062(5) -0.023(4) -0.005(3) 0.008(5)
F11A 0.060(7) 0.091(7) 0.082(8) -0.024(5) -0.009(6) -0.021(6)
F12A 0.082(8) 0.174(12) 0.034(6) -0.034(6) -0.012(4) 0.042(8)
F13A 0.049(6) 0.076(8) 0.066(8) 0.002(6) -0.010(5) -0.016(5)
C31 0.044(6) 0.041(6) 0.061(7) -0.008(5) 0.008(4) 0.016(5)
F31 0.073(9) 0.105(9) 0.119(10) -0.027(8) 0.019(8) -0.030(8)
F32 0.049(7) 0.083(9) 0.079(8) -0.014(7) 0.037(6) -0.002(6)
F33 0.102(11) 0.090(10) 0.096(10) 0.013(9) 0.018(9) 0.074(9)
C31A 0.037(7) 0.034(6) 0.054(7) -0.012(5) 0.005(6) 0.012(6)
F31A 0.092(14) 0.115(16) 0.097(14) 0.022(14) 0.017(13) 0.085(14)
F32A 0.079(12) 0.119(13) 0.115(12) -0.041(11) 0.031(11) 0.038(11)
F33A 0.054(10) 0.128(13) 0.120(13) 0.030(11) 0.031(10) -0.017(11)
O2 0.037(3) 0.040(4) 0.061(5) 0.004(4) -0.014(4) -0.014(3)
C21 0.034(4) 0.048(5) 0.068(6) -0.006(5) -0.012(5) -0.015(3)
C22 0.035(4) 0.059(5) 0.072(5) -0.004(5) -0.010(5) -0.019(3)
F22 0.058(7) 0.078(7) 0.075(5) 0.002(5) -0.003(5) -0.037(6)
F21 0.038(6) 0.083(6) 0.097(7) -0.030(6) 0.008(6) -0.031(5)
F23 0.040(6) 0.081(6) 0.090(8) -0.008(6) -0.018(6) 0.000(6)
O2A 0.031(4) 0.041(5) 0.051(5) 0.001(5) -0.011(4) -0.011(4)
C21A 0.034(3) 0.047(4) 0.067(5) -0.001(5) -0.011(4) -0.016(3)
C22A 0.034(4) 0.061(5) 0.074(5) -0.004(5) -0.013(5) -0.018(4)
F21A 0.046(7) 0.080(7) 0.088(7) -0.008(6) 0.008(7) -0.015(6)
F22A 0.044(6) 0.071(6) 0.096(8) 0.002(5) -0.003(7) -0.030(5)
F23A 0.042(7) 0.084(9) 0.083(6) 0.006(6) -0.017(6) -0.002(8)
Cl1 0.026(3) 0.026(4) 0.032(5) -0.004(3) 0.014(3) 0.000(3)
O6 0.044(8) 0.015(6) 0.039(8) -0.007(5) 0.019(6) 0.004(5)
O5 0.037(10) 0.019(9) 0.021(12) -0.002(5) 0.022(8) -0.002(7)

loop_
_atom_type_symbol
_atom_type_description
_atom_type_scat_dispersion_real
_atom_type_scat_dispersion_imag
_atom_type_scat_source
C C 0.0033 0.0016 'International Tables Vol C Tables 4.2.6.8 and 6.1.1.4'
H H 0.0000 0.0000 'International Tables Vol C Tables 4.2.6.8 and 6.1.1.4'
N N 0.0061 0.0033 'International Tables Vol C Tables 4.2.6.8 and 6.1.1.4'
O O 0.0106 0.0060 'International Tables Vol C Tables 4.2.6.8 and 6.1.1.4'
F F 0.0171 0.0103 'International Tables Vol C Tables 4.2.6.8 and 6.1.1.4'
Cl Cl 0.1484 0.1585 'International Tables Vol C Tables 4.2.6.8 and 6.1.1.4'
Ir Ir -1.4442 7.9887 'International Tables Vol C Tables 4.2.6.8 and 6.1.1.4'
P P 0.1023 0.0942 'International Tables Vol C Tables 4.2.6.8 and 6.1.1.4'

loop_
_geom_angle_atom_site_label_1
_geom_angle_atom_site_label_2
_geom_angle_atom_site_label_3
_geom_angle
_geom_angle_site_symmetry_1
_geom_angle_site_symmetry_3
C100 Ir1 O5 176.4(8) . .
C100 Ir1 P2 90.6(3) . .
O5 Ir1 P2 87.4(10) . .
C100 Ir1 P1 87.8(3) . .
O5 Ir1 P1 94.3(10) . .
P2 Ir1 P1 176.95(9) . .
C100 Ir1 Cl1 176.2(3) . .
O5 Ir1 Cl1 6.8(8) . .
P2 Ir1 Cl1 88.6(3) . .
P1 Ir1 Cl1 92.8(3) . .
C100 Ir1 Cl2 89.2(2) . .
O5 Ir1 Cl2 93.7(6) . .
P2 Ir1 Cl2 89.59(8) . .
P1 Ir1 Cl2 87.78(8) . .
Cl1 Ir1 Cl2 87.1(2) . .
C100 Ir1 Ir1 91.8(2) . 3_866
O5 Ir1 Ir1 85.4(6) . 3_866
P2 Ir1 Ir1 91.01(6) . 3_866
P1 Ir1 Ir1 91.65(6) . 3_866
Cl1 Ir1 Ir1 92.0(2) . 3_866
Cl2 Ir1 Ir1 178.89(6) . 3_866
O3 P2 O4 97.6(4) . .
O3 P2 N1 102.1(4) . 3_866
O4 P2 N1 99.9(4) . 3_866
O3 P2 Ir1 119.8(3) . .
O4 P2 Ir1 115.6(3) . .
N1 P2 Ir1 118.1(3) 3_866 .
O2 P1 O1A 76.0(8) . .
O2 P1 N1 103.1(6) . .
O1A P1 N1 107.3(6) . .
O2 P1 O1 99.9(8) . .
O1A P1 O1 24.2(6) . .
N1 P1 O1 98.4(7) . .
O2 P1 O2A 20.4(7) . .
O1A P1 O2A 96.0(8) . .
N1 P1 O2A 93.3(6) . .
O1 P1 O2A 119.5(8) . .
O2 P1 Ir1 119.9(6) . .
O1A P1 Ir1 124.7(5) . .
N1 P1 Ir1 117.5(3) . .
O1 P1 Ir1 114.6(6) . .
O2A P1 Ir1 111.3(7) . .
N2 C100 Ir1 172.5(8) . .
C41 O4 P2 121.3(6) . .
C31 O3 C31A 58.2(10) . .
C31 O3 P2 124.8(7) . .
C31A O3 P2 133.7(9) . .
C1 N1 P1 119.4(7) . .
C1 N1 P2 119.7(6) . 3_866
P1 N1 P2 120.5(5) . 3_866
C100 N2 C101 165.7(9) . .
N2 C101 C103 108.1(9) . .
N2 C101 C102 106.9(9) . .
C103 C101 C102 111.7(12) . .
N2 C101 C104 105.9(10) . .
C103 C101 C104 111.8(10) . .
C102 C101 C104 112.1(11) . .
O4 C41 C42 106.5(8) . .
F41 C42 F42 106.8(11) . .
F41 C42 F43 108.6(9) . .
F42 C42 F43 105.5(9) . .
F41 C42 C41 114.4(10) . .
F42 C42 C41 111.3(9) . .
F43 C42 C41 109.7(9) . .
F33 C32 F32 111.2(14) . .
F33 C32 F33A 119(2) . .
F32 C32 F33A 51.6(11) . .
F33 C32 F31A 11(3) . .
F32 C32 F31A 108.1(18) . .
F33A C32 F31A 108.1(19) . .
F33 C32 F31 107.7(15) . .
F32 C32 F31 102.8(12) . .
F33A C32 F31 132.1(17) . .
F31A C32 F31 119(2) . .
F33 C32 F32A 97.3(18) . .
F32 C32 F32A 60.1(12) . .
F33A C32 F32A 109.9(17) . .
F31A C32 F32A 105.5(17) . .
F31 C32 F32A 50.9(10) . .
F33 C32 C31A 108.3(19) . .
F32 C32 C31A 139.9(15) . .
F33A C32 C31A 112.4(14) . .
F31A C32 C31A 112.0(16) . .
F31 C32 C31A 58.0(9) . .
F32A C32 C31A 108.7(13) . .
F33 C32 C31 113.7(13) . .
F32 C32 C31 112.4(11) . .
F33A C32 C31 63.1(12) . .
F31A C32 C31 106(2) . .
F31 C32 C31 108.3(11) . .
F32A C32 C31 147.8(16) . .
C31A C32 C31 54.7(9) . .
C11 O1 P1 130.6(13) . .
O1 C11 C12 109.1(18) . .
F11 C12 F13 115(2) . .
F11 C12 C11 121(2) . .
F13 C12 C11 111.5(19) . .
F11 C12 F12 103(2) . .
F13 C12 F12 100(2) . .
C11 C12 F12 102.3(17) . .
C11A O1A P1 129.5(12) . .
O1A C11A C12A 110.6(15) . .
F12A C12A F13A 109.8(19) . .
F12A C12A F11A 113(2) . .
F13A C12A F11A 102.6(17) . .
F12A C12A C11A 120.9(19) . .
F13A C12A C11A 105.9(16) . .
F11A C12A C11A 103.3(14) . .
O3 C31 C32 107.7(10) . .
O3 C31A C32 108.0(12) . .
C21 O2 P1 124.7(11) . .
O2 C21 C22 105.5(12) . .
F22 C22 F21 107.3(17) . .
F22 C22 F23 104.9(18) . .
F21 C22 F23 110.7(17) . .
F22 C22 C21 112.5(14) . .
F21 C22 C21 111.3(16) . .
F23 C22 C21 110.0(16) . .
C21A O2A P1 128.6(12) . .
O2A C21A C22A 111.6(17) . .
F21A C22A F23A 114(3) . .
F21A C22A F22A 107(2) . .
F23A C22A F22A 104(2) . .
F21A C22A C21A 112(2) . .
F23A C22A C21A 112(3) . .
F22A C22A C21A 107(2) . .
O6 O5 Ir1 118.0(16) . .

loop_
_geom_bond_atom_site_label_1
_geom_bond_atom_site_label_2
_geom_bond_distance
_geom_bond_site_symmetry_2
Ir1 C100 1.906(10) .
Ir1 O5 2.01(2) .
Ir1 P2 2.269(3) .
Ir1 P1 2.283(3) .
Ir1 Cl1 2.415(9) .
Ir1 Cl2 2.485(2) .
Ir1 Ir1 2.7492(8) 3_866
P2 O3 1.583(6) .
P2 O4 1.605(6) .
P2 N1 1.657(8) 3_866
P1 O2 1.566(11) .
P1 O1A 1.578(11) .
P1 N1 1.632(8) .
P1 O1 1.635(11) .
P1 O2A 1.651(12) .
C100 N2 1.157(11) .
O4 C41 1.426(10) .
O3 C31 1.388(12) .
O3 C31A 1.392(14) .
N1 C1 1.501(13) .
N1 P2 1.657(8) 3_866
N2 C101 1.471(12) .
C101 C103 1.507(16) .
C101 C102 1.507(16) .
C101 C104 1.523(19) .
F43 C42 1.358(11) .
F42 C42 1.320(12) .
F41 C42 1.275(13) .
C41 C42 1.472(14) .
C32 F33 1.292(19) .
C32 F32 1.294(15) .
C32 F33A 1.31(2) .
C32 F31A 1.33(2) .
C32 F31 1.378(16) .
C32 F32A 1.38(2) .
C32 C31A 1.466(16) .
C32 C31 1.474(14) .
O1 C11 1.360(15) .
C11 C12 1.475(18) .
C12 F11 1.18(3) .
C12 F13 1.34(3) .
C12 F12 1.49(3) .
O1A C11A 1.376(14) .
C11A C12A 1.499(18) .
C12A F12A 1.13(2) .
C12A F13A 1.41(3) .
C12A F11A 1.43(2) .
O2 C21 1.403(13) .
C21 C22 1.466(17) .
C22 F22 1.32(2) .
C22 F21 1.32(2) .
C22 F23 1.36(3) .
O2A C21A 1.410(14) .
C21A C22A 1.51(3) .
C22A F21A 1.27(3) .
C22A F23A 1.29(4) .
C22A F22A 1.38(3) .
O6 O5 1.509(19) .
